data_7112182
loop_
_publ_author_name
'Xiao-Jing Yang'
'Song-Song Bao'
'Min Ren'
'Norihisa Hoshino'
'Tomoyuki Akutagawa'
'Li-Min Zheng'

_publ_section_title
;
 Polar metal phosphonate containing unusual mu/4-OH bridged double chains
 showing canted antiferromagnetism with large coercivity
;
_journal_name_full Chem.Commun.
_journal_page_first 3979
_journal_paper_doi 10.1039/C3CC45976d
_journal_volume 50
_journal_year 2014
_chemical_formula_moiety 'C8 H7 Co2 O6 P'
_chemical_formula_sum 'C8 H7 Co2 O6 P'
_chemical_formula_weight 347.97
_chemical_name_systematic
;
?
;
_space_group_IT_number 9
_symmetry_cell_setting monoclinic
_symmetry_space_group_name_Hall 'C -2yc'
_symmetry_space_group_name_H-M 'C 1 c 1'
_atom_sites_solution_hydrogens geom
_atom_sites_solution_primary direct
_atom_sites_solution_secondary difmap
_audit_creation_method SHELXL-97
_cell_angle_alpha 90.00
_cell_angle_beta 93.061(4)
_cell_angle_gamma 90.00
_cell_formula_units_Z 4
_cell_length_a 7.3437(19)
_cell_length_b 24.282(6)
_cell_length_c 5.3533(14)
_cell_measurement_reflns_used 1194
_cell_measurement_temperature 293(2)
_cell_measurement_theta_max 28.12
_cell_measurement_theta_min 2.90
_cell_volume 953.2(4)
_computing_cell_refinement 'Bruker SMART'
_computing_data_collection 'Bruker SMART'
_computing_data_reduction 'Bruker SAINT'
_computing_molecular_graphics 'Bruker SHELXTL'
_computing_publication_material 'Bruker SHELXTL'
_computing_structure_refinement 'SHELXL-97 (Sheldrick, 1997)'
_computing_structure_solution 'SHELXS-97 (Sheldrick, 1990)'
_diffrn_ambient_temperature 293(2)
_diffrn_measured_fraction_theta_full 0.994
_diffrn_measured_fraction_theta_max 0.994
_diffrn_measurement_device_type 'CCD area detector'
_diffrn_measurement_method 'phi and omega scans'
_diffrn_radiation_monochromator graphite
_diffrn_radiation_source 'fine-focus sealed tube'
_diffrn_radiation_type MoK\a
_diffrn_radiation_wavelength 0.71073
_diffrn_reflns_av_R_equivalents 0.0363
_diffrn_reflns_av_sigmaI/netI 0.0644
_diffrn_reflns_limit_h_max 8
_diffrn_reflns_limit_h_min -8
_diffrn_reflns_limit_k_max 18
_diffrn_reflns_limit_k_min -28
_diffrn_reflns_limit_l_max 6
_diffrn_reflns_limit_l_min -6
_diffrn_reflns_number 2366
_diffrn_reflns_theta_full 24.97
_diffrn_reflns_theta_max 24.97
_diffrn_reflns_theta_min 2.90
_exptl_absorpt_coefficient_mu 3.660
_exptl_absorpt_correction_T_max 0.834
_exptl_absorpt_correction_T_min 0.802
_exptl_absorpt_correction_type multi-scan
_exptl_absorpt_process_details 'SADABS(Bruker, 2000)'
_exptl_crystal_colour purple
_exptl_crystal_density_diffrn 2.425
_exptl_crystal_density_method 'not measured'
_exptl_crystal_description sheet-like
_exptl_crystal_F_000 688
_exptl_crystal_size_max 0.2
_exptl_crystal_size_mid 0.05
_exptl_crystal_size_min 0.05
_refine_diff_density_max 0.515
_refine_diff_density_min -0.455
_refine_diff_density_rms 0.102
_refine_ls_abs_structure_details 'Flack H D (1983), Acta Cryst. A39, 876-881'
_refine_ls_abs_structure_Flack 0.02(3)
_refine_ls_extinction_method none
_refine_ls_goodness_of_fit_ref 1.005
_refine_ls_hydrogen_treatment constr
_refine_ls_matrix_type full
_refine_ls_number_parameters 154
_refine_ls_number_reflns 1563
_refine_ls_number_restraints 2
_refine_ls_restrained_S_all 1.005
_refine_ls_R_factor_all 0.0367
_refine_ls_R_factor_gt 0.0341
_refine_ls_shift/su_max 0.000
_refine_ls_shift/su_mean 0.000
_refine_ls_structure_factor_coef Fsqd
_refine_ls_weighting_details 'calc w=1/[\s^2^(Fo^2^)+(0.0271P)^2^+0.0000P] where P=(Fo^2^+2Fc^2^)/3'
_refine_ls_weighting_scheme calc
_refine_ls_wR_factor_gt 0.0698
_refine_ls_wR_factor_ref 0.0705
_reflns_number_gt 1454
_reflns_number_total 1563
_reflns_threshold_expression >2sigma(I)
_cod_data_source_file c3cc45976d2.cif
_cod_data_source_block a
_cod_original_sg_symbol_H-M Cc
_cod_database_code 7112182

loop_
_symmetry_equiv_pos_as_xyz
'x, y, z'
'x, -y, z+1/2'
'x+1/2, y+1/2, z'
'x+1/2, -y+1/2, z+1/2'

loop_
_atom_site_label
_atom_site_type_symbol
_atom_site_fract_x
_atom_site_fract_y
_atom_site_fract_z
_atom_site_U_iso_or_equiv
_atom_site_adp_type
_atom_site_occupancy
_atom_site_symmetry_multiplicity
_atom_site_calc_flag
_atom_site_refinement_flags
Co1 Co 0.82861(10) 0.03647(4) 0.36113(13) 0.0147(2) Uani 1 1 d .
Co2 Co 0.23946(12) -0.00702(3) 0.97530(15) 0.0161(2) Uani 1 1 d .
P1 P 0.5813(2) 0.06755(7) 0.8156(3) 0.0133(4) Uani 1 1 d .
C1 C 0.3457(9) 0.1547(3) 0.8770(13) 0.0162(14) Uani 1 1 d .
C2 C 0.3592(10) 0.1904(3) 0.6759(13) 0.0241(16) Uani 1 1 d .
H2 H 0.4733 0.1964 0.6135 0.029 Uiso 1 1 calc R
C3 C 0.2131(10) 0.2167(3) 0.5670(14) 0.0297(18) Uani 1 1 d .
H3 H 0.2287 0.2399 0.4317 0.036 Uiso 1 1 calc R
C4 C 0.0407(9) 0.2094(3) 0.6546(14) 0.033(2) Uani 1 1 d .
H4 H -0.0598 0.2281 0.5838 0.040 Uiso 1 1 calc R
C5 C 0.0241(10) 0.1734(3) 0.8506(14) 0.0299(18) Uani 1 1 d .
H5 H -0.0910 0.1674 0.9097 0.036 Uiso 1 1 calc R
C6 C 0.1720(9) 0.1456(3) 0.9641(13) 0.0193(15) Uani 1 1 d .
C7 C 0.1306(9) 0.1044(3) 1.1614(11) 0.0168(15) Uani 1 1 d .
C8 C 0.5161(8) 0.1280(3) 0.9796(12) 0.0156(14) Uani 1 1 d .
H8A H 0.5004 0.1183 1.1529 0.019 Uiso 1 1 calc R
H8B H 0.6147 0.1545 0.9771 0.019 Uiso 1 1 calc R
O1 O 0.6715(5) 0.08308(19) 0.5784(8) 0.0176(11) Uani 1 1 d .
O2 O 0.7087(6) 0.03369(17) 0.9942(8) 0.0173(10) Uani 1 1 d .
O3 O 0.4055(6) 0.03498(19) 0.7563(8) 0.0151(10) Uani 1 1 d .
O4 O 0.2510(6) 0.06852(17) 1.2179(8) 0.0174(10) Uani 1 1 d .
O5 O -0.0262(6) 0.10413(19) 1.2446(9) 0.0223(11) Uani 1 1 d .
O6 O 0.0214(6) -0.0218(2) 1.1966(8) 0.0151(10) Uani 1 1 d .
H6D H 0.0076 -0.0565 1.2067 0.018 Uiso 1 1 d R

loop_
_atom_site_aniso_label
_atom_site_aniso_U_11
_atom_site_aniso_U_22
_atom_site_aniso_U_33
_atom_site_aniso_U_23
_atom_site_aniso_U_13
_atom_site_aniso_U_12
Co1 0.0128(4) 0.0205(5) 0.0110(4) 0.0004(4) 0.0023(3) -0.0013(4)
Co2 0.0140(4) 0.0245(6) 0.0099(4) -0.0001(4) 0.0014(3) 0.0001(4)
P1 0.0117(9) 0.0161(10) 0.0119(9) 0.0002(7) -0.0002(7) 0.0007(7)
C1 0.017(4) 0.020(4) 0.011(3) -0.006(3) 0.003(3) -0.005(3)
C2 0.022(4) 0.022(4) 0.029(4) -0.005(3) 0.011(3) -0.002(3)
C3 0.042(5) 0.019(4) 0.029(4) 0.007(3) 0.006(4) 0.006(3)
C4 0.026(4) 0.031(4) 0.042(5) 0.015(4) 0.004(4) 0.008(3)
C5 0.022(4) 0.033(5) 0.036(5) 0.004(4) 0.009(4) 0.003(3)
C6 0.020(4) 0.015(4) 0.024(4) -0.002(3) 0.005(3) 0.004(3)
C7 0.027(4) 0.010(4) 0.014(4) -0.004(3) -0.002(3) -0.004(3)
C8 0.014(3) 0.013(3) 0.021(4) -0.004(3) 0.006(3) -0.002(3)
O1 0.017(3) 0.020(3) 0.016(2) 0.000(2) 0.004(2) 0.002(2)
O2 0.015(3) 0.024(3) 0.013(2) -0.007(2) -0.002(2) 0.007(2)
O3 0.009(2) 0.026(3) 0.011(2) -0.002(2) 0.0016(18) -0.003(2)
O4 0.020(2) 0.017(2) 0.016(2) 0.003(2) 0.0043(19) 0.003(2)
O5 0.014(2) 0.022(3) 0.033(3) 0.001(2) 0.012(2) -0.0011(19)
O6 0.011(2) 0.024(3) 0.011(2) 0.0005(19) 0.0042(18) -0.0006(19)

loop_
_atom_type_symbol
_atom_type_description
_atom_type_scat_dispersion_real
_atom_type_scat_dispersion_imag
_atom_type_scat_source
C C 0.0033 0.0016 'International Tables Vol C Tables 4.2.6.8 and 6.1.1.4'
H H 0.0000 0.0000 'International Tables Vol C Tables 4.2.6.8 and 6.1.1.4'
O O 0.0106 0.0060 'International Tables Vol C Tables 4.2.6.8 and 6.1.1.4'
P P 0.1023 0.0942 'International Tables Vol C Tables 4.2.6.8 and 6.1.1.4'
Co Co 0.3494 0.9721 'International Tables Vol C Tables 4.2.6.8 and 6.1.1.4'

loop_
_geom_angle_atom_site_label_1
_geom_angle_atom_site_label_2
_geom_angle_atom_site_label_3
_geom_angle
_geom_angle_site_symmetry_1
_geom_angle_site_symmetry_3
O1 Co1 O2 89.80(18) . 2_554
O1 Co1 O5 92.74(19) . 1_654
O2 Co1 O5 174.18(17) 2_554 1_654
O1 Co1 O2 109.26(17) . 1_554
O2 Co1 O2 97.49(16) 2_554 1_554
O5 Co1 O2 86.62(19) 1_654 1_554
O1 Co1 O6 168.39(17) . 1_654
O2 Co1 O6 84.49(18) 2_554 1_654
O5 Co1 O6 92.07(18) 1_654 1_654
O2 Co1 O6 81.57(17) 1_554 1_654
O1 Co1 O6 89.09(17) . 2_654
O2 Co1 O6 81.71(18) 2_554 2_654
O5 Co1 O6 93.08(18) 1_654 2_654
O2 Co1 O6 161.65(15) 1_554 2_654
O6 Co1 O6 80.10(14) 1_654 2_654
O3 Co2 O3 104.2(2) 2 .
O3 Co2 O4 102.35(18) 2 2_554
O3 Co2 O4 85.93(17) . 2_554
O3 Co2 O6 88.29(17) 2 .
O3 Co2 O6 158.5(2) . .
O4 Co2 O6 108.74(19) 2_554 .
O3 Co2 O6 171.88(17) 2 2_554
O3 Co2 O6 83.55(18) . 2_554
O4 Co2 O6 80.35(17) 2_554 2_554
O6 Co2 O6 83.59(17) . 2_554
O3 Co2 O4 80.79(17) 2 .
O3 Co2 O4 85.28(17) . .
O4 Co2 O4 171.16(19) 2_554 .
O6 Co2 O4 79.46(17) . .
O6 Co2 O4 97.69(17) 2_554 .
O3 Co2 Co2 47.96(12) 2 2
O3 Co2 Co2 123.06(13) . 2
O4 Co2 Co2 140.00(14) 2_554 2
O6 Co2 Co2 54.13(13) . 2
O6 Co2 Co2 125.67(11) 2_554 2
O4 Co2 Co2 47.57(11) . 2
O3 Co2 Co2 139.05(12) 2 2_554
O3 Co2 Co2 47.65(12) . 2_554
O4 Co2 Co2 54.51(12) 2_554 2_554
O6 Co2 Co2 129.02(12) . 2_554
O6 Co2 Co2 48.55(11) 2_554 2_554
O4 Co2 Co2 117.92(12) . 2_554
Co2 Co2 Co2 165.47(7) 2 2_554
O1 P1 O3 110.9(3) . .
O1 P1 O2 112.1(2) . .
O3 P1 O2 109.3(2) . .
O1 P1 C8 110.4(3) . .
O3 P1 C8 106.3(3) . .
O2 P1 C8 107.7(3) . .
C2 C1 C6 117.5(6) . .
C2 C1 C8 117.7(6) . .
C6 C1 C8 124.8(6) . .
C3 C2 C1 122.7(6) . .
C3 C2 H2 118.7 . .
C1 C2 H2 118.7 . .
C2 C3 C4 120.8(7) . .
C2 C3 H3 119.6 . .
C4 C3 H3 119.6 . .
C5 C4 C3 117.3(7) . .
C5 C4 H4 121.3 . .
C3 C4 H4 121.3 . .
C4 C5 C6 122.8(7) . .
C4 C5 H5 118.6 . .
C6 C5 H5 118.6 . .
C5 C6 C1 118.8(7) . .
C5 C6 C7 116.7(6) . .
C1 C6 C7 124.3(6) . .
O5 C7 O4 123.6(6) . .
O5 C7 C6 118.5(6) . .
O4 C7 C6 117.6(6) . .
C1 C8 P1 114.8(5) . .
C1 C8 H8A 108.6 . .
P1 C8 H8A 108.6 . .
C1 C8 H8B 108.6 . .
P1 C8 H8B 108.6 . .
H8A C8 H8B 107.5 . .
P1 O1 Co1 129.1(3) . .
P1 O2 Co1 118.9(3) . 2
P1 O2 Co1 140.4(3) . 1_556
Co1 O2 Co1 100.56(18) 2 1_556
P1 O3 Co2 143.4(3) . 2_554
P1 O3 Co2 132.1(3) . .
Co2 O3 Co2 84.38(17) 2_554 .
C7 O4 Co2 127.7(4) . 2
C7 O4 Co2 114.8(4) . .
Co2 O4 Co2 77.93(14) 2 .
C7 O5 Co1 127.3(4) . 1_456
Co2 O6 Co1 130.2(2) . 1_456
Co2 O6 Co2 77.32(15) . 2
Co1 O6 Co2 89.15(18) 1_456 2
Co2 O6 Co1 92.50(17) . 2_455
Co1 O6 Co1 91.73(17) 1_456 2_455
Co2 O6 Co1 167.3(2) 2 2_455
Co2 O6 H6D 107.8 . .
Co1 O6 H6D 121.7 1_456 .
Co2 O6 H6D 110.5 2 .
Co1 O6 H6D 79.7 2_455 .

loop_
_geom_bond_atom_site_label_1
_geom_bond_atom_site_label_2
_geom_bond_distance
_geom_bond_site_symmetry_2
Co1 O1 2.027(4) .
Co1 O2 2.062(4) 2_554
Co1 O5 2.073(5) 1_654
Co1 O2 2.111(4) 1_554
Co1 O6 2.217(5) 1_654
Co1 O6 2.255(4) 2_654
Co2 O3 2.004(4) 2
Co2 O3 2.014(4) .
Co2 O4 2.037(4) 2_554
Co2 O6 2.073(4) .
Co2 O6 2.241(5) 2_554
Co2 O4 2.247(4) .
Co2 Co2 2.6983(7) 2
Co2 Co2 2.6983(7) 2_554
P1 O1 1.511(4) .
P1 O3 1.533(5) .
P1 O2 1.539(4) .
P1 C8 1.788(6) .
C1 C2 1.389(9) .
C1 C6 1.399(9) .
C1 C8 1.489(9) .
C2 C3 1.353(10) .
C2 H2 0.9300 .
C3 C4 1.385(9) .
C3 H3 0.9300 .
C4 C5 1.377(10) .
C4 H4 0.9300 .
C5 C6 1.391(10) .
C5 H5 0.9300 .
C6 C7 1.498(9) .
C7 O5 1.257(8) .
C7 O4 1.266(7) .
C8 H8A 0.9700 .
C8 H8B 0.9700 .
O2 Co1 2.062(4) 2
O2 Co1 2.111(4) 1_556
O3 Co2 2.004(4) 2_554
O4 Co2 2.037(4) 2
O5 Co1 2.073(5) 1_456
O6 Co1 2.217(5) 1_456
O6 Co2 2.241(5) 2
O6 Co1 2.255(4) 2_455
O6 H6D 0.8512 .

loop_
_geom_torsion_atom_site_label_1
_geom_torsion_atom_site_label_2
_geom_torsion_atom_site_label_3
_geom_torsion_atom_site_label_4
_geom_torsion
_geom_torsion_site_symmetry_1
_geom_torsion_site_symmetry_4
C6 C1 C2 C3 1.2(11) . .
C8 C1 C2 C3 179.6(7) . .
C1 C2 C3 C4 0.6(12) . .
C2 C3 C4 C5 -1.9(12) . .
C3 C4 C5 C6 1.3(12) . .
C4 C5 C6 C1 0.4(11) . .
C4 C5 C6 C7 -175.3(7) . .
C2 C1 C6 C5 -1.6(10) . .
C8 C1 C6 C5 -179.9(7) . .
C2 C1 C6 C7 173.7(6) . .
C8 C1 C6 C7 -4.6(11) . .
C5 C6 C7 O5 -12.5(9) . .
C1 C6 C7 O5 172.0(7) . .
C5 C6 C7 O4 161.2(6) . .
C1 C6 C7 O4 -14.3(10) . .
C2 C1 C8 P1 -83.1(7) . .
C6 C1 C8 P1 95.1(7) . .
O1 P1 C8 C1 78.6(5) . .
O3 P1 C8 C1 -41.7(5) . .
O2 P1 C8 C1 -158.7(4) . .
O3 P1 O1 Co1 -79.4(4) . .
O2 P1 O1 Co1 43.0(4) . .
C8 P1 O1 Co1 163.1(3) . .
O2 Co1 O1 P1 24.0(3) 2_554 .
O5 Co1 O1 P1 -150.8(3) 1_654 .
O2 Co1 O1 P1 121.8(3) 1_554 .
O6 Co1 O1 P1 -36.4(11) 1_654 .
O6 Co1 O1 P1 -57.7(3) 2_654 .
O1 P1 O2 Co1 -53.7(3) . 2
O3 P1 O2 Co1 69.7(3) . 2
C8 P1 O2 Co1 -175.3(3) . 2
O1 P1 O2 Co1 121.0(4) . 1_556
O3 P1 O2 Co1 -115.6(4) . 1_556
C8 P1 O2 Co1 -0.6(5) . 1_556
O1 P1 O3 Co2 -3.8(6) . 2_554
O2 P1 O3 Co2 -127.9(5) . 2_554
C8 P1 O3 Co2 116.2(5) . 2_554
O1 P1 O3 Co2 170.1(3) . .
O2 P1 O3 Co2 46.0(4) . .
C8 P1 O3 Co2 -69.9(4) . .
O3 Co2 O3 P1 -30.9(3) 2 .
O4 Co2 O3 P1 -132.6(4) 2_554 .
O6 Co2 O3 P1 93.1(6) . .
O6 Co2 O3 P1 146.7(4) 2_554 .
O4 Co2 O3 P1 48.4(4) . .
Co2 Co2 O3 P1 17.9(5) 2 .
Co2 Co2 O3 P1 -176.3(5) 2_554 .
O3 Co2 O3 Co2 145.4(2) 2 2_554
O4 Co2 O3 Co2 43.71(17) 2_554 2_554
O6 Co2 O3 Co2 -90.6(5) . 2_554
O6 Co2 O3 Co2 -37.02(15) 2_554 2_554
O4 Co2 O3 Co2 -135.32(18) . 2_554
Co2 Co2 O3 Co2 -165.82(8) 2 2_554
O5 C7 O4 Co2 -6.6(9) . 2
C6 C7 O4 Co2 -180.0(4) . 2
O5 C7 O4 Co2 87.1(7) . .
C6 C7 O4 Co2 -86.2(6) . .
O3 Co2 O4 C7 -165.8(5) 2 .
O3 Co2 O4 C7 89.0(4) . .
O4 Co2 O4 C7 82.7(16) 2_554 .
O6 Co2 O4 C7 -75.8(4) . .
O6 Co2 O4 C7 6.2(4) 2_554 .
Co2 Co2 O4 C7 -126.2(5) 2 .
Co2 Co2 O4 C7 53.0(4) 2_554 .
O3 Co2 O4 Co2 -39.57(15) 2 2
O3 Co2 O4 Co2 -144.80(17) . 2
O4 Co2 O4 Co2 -151.1(14) 2_554 2
O6 Co2 O4 Co2 50.40(15) . 2
O6 Co2 O4 Co2 132.37(15) 2_554 2
Co2 Co2 O4 Co2 179.17(4) 2_554 2
O4 C7 O5 Co1 -27.3(9) . 1_456
C6 C7 O5 Co1 146.0(5) . 1_456
O3 Co2 O6 Co1 114.2(3) 2 1_456
O3 Co2 O6 Co1 -12.2(7) . 1_456
O4 Co2 O6 Co1 -143.3(3) 2_554 1_456
O6 Co2 O6 Co1 -65.8(3) 2_554 1_456
O4 Co2 O6 Co1 33.3(3) . 1_456
Co2 Co2 O6 Co1 77.9(3) 2 1_456
Co2 Co2 O6 Co1 -84.3(3) 2_554 1_456
O3 Co2 O6 Co2 36.38(16) 2 2
O3 Co2 O6 Co2 -90.1(5) . 2
O4 Co2 O6 Co2 138.84(17) 2_554 2
O6 Co2 O6 Co2 -143.6(2) 2_554 2
O4 Co2 O6 Co2 -44.57(14) . 2
Co2 Co2 O6 Co2 -162.11(10) 2_554 2
O3 Co2 O6 Co1 -151.4(2) 2 2_455
O3 Co2 O6 Co1 82.2(5) . 2_455
O4 Co2 O6 Co1 -48.9(2) 2_554 2_455
O6 Co2 O6 Co1 28.60(5) 2_554 2_455
O4 Co2 O6 Co1 127.68(19) . 2_455
Co2 Co2 O6 Co1 172.2(2) 2 2_455
Co2 Co2 O6 Co1 10.1(3) 2_554 2_455
